data_7230693
loop_
_publ_author_name
'Iijima, Kodai'
'Le Gal, Yann'
'Lorcy, Dominique'
'Mori, Takehiko'

_publ_section_title
;
 Impact of bulky phenylalkyl substituents on the air-stable n-channel
 transistors of birhodanine analogues
;
_journal_issue 33
_journal_name_full 'RSC Advances'
_journal_page_first 18400
_journal_paper_doi 10.1039/C8RA03362E
_journal_volume 8
_journal_year 2018
_chemical_formula_moiety 'C22 H18 N2 S6'
_chemical_formula_sum 'C22 H18 N2 S6'
_chemical_formula_weight 502.76
_space_group_IT_number 56
_symmetry_cell_setting orthorhombic
_symmetry_Int_Tables_number 56
_symmetry_space_group_name_Hall '-P 2ab 2ac'
_symmetry_space_group_name_H-M 'P c c n'
_atom_sites_solution_hydrogens geom
_atom_sites_solution_primary direct
_atom_sites_solution_secondary difmap
_audit_block_doi 10.5517/ccdc.csd.cc1zln7g
_audit_update_record
;
2018-04-06 deposited with the CCDC.
2018-05-11 downloaded from the CCDC.
;
_cell_angle_alpha 90.0000
_cell_angle_beta 90.0000
_cell_angle_gamma 90.0000
_cell_formula_units_Z 4
_cell_length_a 23.6666(4)
_cell_length_b 13.6498(2)
_cell_length_c 7.17290(10)
_cell_measurement_reflns_used 21726
_cell_measurement_temperature 271
_cell_measurement_theta_max 68.19
_cell_measurement_theta_min 3.24
_cell_volume 2317.16(6)
_computing_cell_refinement 'RAPID AUTO'
_computing_data_collection 'RAPID AUTO (Rigaku, ????)'
_computing_data_reduction 'RAPID AUTO'
_computing_molecular_graphics 'CrystalStructure 4.0'
_computing_publication_material 'CrystalStructure 4.0 (Rigaku, 2010)'
_computing_structure_refinement 'SHELXL97 (Sheldrick, 2008)'
_computing_structure_solution 'Il Milione (Burla, et al., 2007)'
_diffrn_ambient_temperature 271
_diffrn_detector_area_resol_mean 10.000
_diffrn_measured_fraction_theta_full 1.000
_diffrn_measured_fraction_theta_max 1.000
_diffrn_measurement_device_type 'Rigaku R-AXIS RAPID'
_diffrn_measurement_method \w
_diffrn_radiation_type 'Cu K\a'
_diffrn_radiation_wavelength 1.54187
_diffrn_reflns_av_R_equivalents 0.0439
_diffrn_reflns_limit_h_max 28
_diffrn_reflns_limit_h_min -28
_diffrn_reflns_limit_k_max 16
_diffrn_reflns_limit_k_min -16
_diffrn_reflns_limit_l_max 8
_diffrn_reflns_limit_l_min -8
_diffrn_reflns_number 24371
_diffrn_reflns_theta_full 68.20
_diffrn_reflns_theta_max 68.20
_diffrn_standards_number 0
_exptl_absorpt_coefficient_mu 5.548
_exptl_absorpt_correction_T_max 0.814
_exptl_absorpt_correction_T_min 0.669
_exptl_absorpt_correction_type multi-scan
_exptl_absorpt_process_details 'ABSCOR (Rigaku, 1995)'
_exptl_crystal_colour black
_exptl_crystal_density_diffrn 1.441
_exptl_crystal_density_method 'not measured'
_exptl_crystal_description platelet
_exptl_crystal_F_000 1040.00
_exptl_crystal_size_max 0.300
_exptl_crystal_size_mid 0.074
_exptl_crystal_size_min 0.037
_refine_diff_density_max 0.310
_refine_diff_density_min -0.180
_refine_ls_extinction_method none
_refine_ls_goodness_of_fit_ref 1.123
_refine_ls_hydrogen_treatment constr
_refine_ls_number_parameters 136
_refine_ls_number_reflns 2131
_refine_ls_number_restraints 0
_refine_ls_R_factor_gt 0.0353
_refine_ls_shift/su_max 0.001
_refine_ls_structure_factor_coef Fsqd
_refine_ls_weighting_details 'w = 1/[\s^2^(Fo^2^)+(0.0562P)^2^+0.4053P] where P=(Fo^2^+2Fc^2^)/3'
_refine_ls_weighting_scheme calc
_refine_ls_wR_factor_ref 0.0930
_reflns_number_gt 1953
_reflns_number_total 2131
_reflns_threshold_expression F^2^>2.0\s(F^2^)
_cod_data_source_file c8ra03362e2.cif
_cod_data_source_block SS-EtPh
_cod_original_cell_volume 2317.17(6)
_cod_database_code 7230693

loop_
_symmetry_equiv_pos_site_id
_symmetry_equiv_pos_as_xyz
1 +X,+Y,+Z
2 1/2-X,+Y,1/2+Z
3 +X,1/2-Y,1/2+Z
4 1/2-X,1/2-Y,+Z
5 -X,-Y,-Z
6 1/2+X,-Y,1/2-Z
7 -X,1/2+Y,1/2-Z
8 1/2+X,1/2+Y,-Z

loop_
_atom_site_label
_atom_site_type_symbol
_atom_site_fract_x
_atom_site_fract_y
_atom_site_fract_z
_atom_site_U_iso_or_equiv
_atom_site_adp_type
_atom_site_occupancy
_atom_site_symmetry_multiplicity
_atom_site_calc_flag
_atom_site_refinement_flags
S1 S 0.046844(17) 0.36320(3) 0.44101(6) 0.04550(15) Uani 1.0 8 d .
S2 S 0.033410(19) 0.65590(4) 0.24745(7) 0.05773(18) Uani 1.0 8 d .
S3 S 0.13914(3) 0.31090(4) 0.17927(8) 0.0728(2) Uani 1.0 8 d .
N1 N 0.08953(5) 0.48744(10) 0.20837(18) 0.0427(4) Uani 1.0 8 d .
C1 C 0.02041(6) 0.48298(11) 0.4414(2) 0.0371(4) Uani 1.0 8 d .
C2 C 0.04878(6) 0.54168(12) 0.2982(2) 0.0403(4) Uani 1.0 8 d .
C3 C 0.09496(7) 0.39125(13) 0.2624(3) 0.0476(4) Uani 1.0 8 d .
C4 C 0.12511(7) 0.52836(14) 0.0587(2) 0.0486(5) Uani 1.0 8 d .
C5 C 0.09759(8) 0.51461(18) -0.1321(3) 0.0620(6) Uani 1.0 8 d .
C6 C 0.13798(6) 0.54306(14) -0.2850(2) 0.0442(4) Uani 1.0 8 d .
C7 C 0.17355(8) 0.47393(14) -0.3644(3) 0.0528(5) Uani 1.0 8 d .
C8 C 0.21175(8) 0.49968(16) -0.5009(3) 0.0615(5) Uani 1.0 8 d .
C9 C 0.21554(8) 0.59466(17) -0.5602(3) 0.0619(6) Uani 1.0 8 d .
C10 C 0.18083(9) 0.66388(16) -0.4832(3) 0.0642(6) Uani 1.0 8 d .
C11 C 0.14195(8) 0.63846(15) -0.3473(3) 0.0546(5) Uani 1.0 8 d .
H4A H 0.1616 0.4962 0.0599 0.0583 Uiso 1.0 8 calc R
H4B H 0.1311 0.5976 0.0813 0.0583 Uiso 1.0 8 calc R
H5A H 0.0865 0.4467 -0.1476 0.0744 Uiso 1.0 8 calc R
H5B H 0.0638 0.5547 -0.1401 0.0744 Uiso 1.0 8 calc R
H7 H 0.1716 0.4091 -0.3248 0.0634 Uiso 1.0 8 calc R
H8 H 0.2351 0.4522 -0.5529 0.0738 Uiso 1.0 8 calc R
H9 H 0.2415 0.6120 -0.6519 0.0743 Uiso 1.0 8 calc R
H10 H 0.1834 0.7287 -0.5225 0.0770 Uiso 1.0 8 calc R
H11 H 0.1183 0.6862 -0.2976 0.0655 Uiso 1.0 8 calc R

loop_
_atom_site_aniso_label
_atom_site_aniso_U_11
_atom_site_aniso_U_22
_atom_site_aniso_U_33
_atom_site_aniso_U_12
_atom_site_aniso_U_13
_atom_site_aniso_U_23
S1 0.0472(3) 0.0413(3) 0.0480(3) -0.00543(15) 0.00265(17) 0.00242(16)
S2 0.0521(3) 0.0535(3) 0.0676(4) -0.00484(19) 0.0086(2) 0.0231(3)
S3 0.0775(4) 0.0654(4) 0.0755(4) 0.0056(3) 0.0194(3) -0.0170(3)
N1 0.0379(7) 0.0561(8) 0.0340(7) -0.0096(6) 0.0000(6) 0.0005(6)
C1 0.0351(8) 0.0409(8) 0.0352(8) -0.0092(6) -0.0054(6) 0.0040(6)
C2 0.0354(8) 0.0504(9) 0.0351(8) -0.0111(7) -0.0043(6) 0.0037(7)
C3 0.0479(10) 0.0544(10) 0.0406(9) -0.0070(8) -0.0014(7) -0.0056(8)
C4 0.0385(8) 0.0725(12) 0.0348(9) -0.0141(8) 0.0018(6) 0.0012(8)
C5 0.0461(10) 0.1036(17) 0.0364(9) -0.0242(10) -0.0013(8) -0.0003(10)
C6 0.0359(8) 0.0656(11) 0.0310(8) -0.0084(7) -0.0042(6) -0.0019(8)
C7 0.0534(10) 0.0539(10) 0.0512(10) -0.0086(8) -0.0084(8) -0.0046(8)
C8 0.0463(10) 0.0831(14) 0.0551(11) -0.0028(9) 0.0013(9) -0.0249(10)
C9 0.0515(10) 0.0959(16) 0.0384(10) -0.0173(10) 0.0044(8) 0.0013(9)
C10 0.0669(12) 0.0674(12) 0.0582(12) -0.0114(10) -0.0093(10) 0.0220(10)
C11 0.0486(10) 0.0632(12) 0.0519(11) 0.0093(8) -0.0057(8) -0.0027(9)

loop_
_atom_type_symbol
_atom_type_description
_atom_type_scat_dispersion_real
_atom_type_scat_dispersion_imag
_atom_type_scat_source
C C 0.0181 0.0091
;
International Tables for Crystallography
(1992, Vol. C, Tables 4.2.6.8 and 6.1.1.4)
;
H H 0.0000 0.0000
;
International Tables for Crystallography
(1992, Vol. C, Table 6.1.1.4)
;
N N 0.0311 0.0180
;
International Tables for Crystallography
(1992, Vol. C, Tables 4.2.6.8 and 6.1.1.4)
;
S S 0.3331 0.5567
;
International Tables for Crystallography
(1992, Vol. C, Tables 4.2.6.8 and 6.1.1.4)
;

loop_
_geom_angle_atom_site_label_1
_geom_angle_atom_site_label_2
_geom_angle_atom_site_label_3
_geom_angle
_geom_angle_publ_flag
_geom_angle_site_symmetry_1
_geom_angle_site_symmetry_3
C1 S1 C3 91.68(8) yes . .
C2 N1 C3 116.56(14) yes . .
C2 N1 C4 122.51(14) yes . .
C3 N1 C4 120.92(14) yes . .
S1 C1 C1 124.95(12) yes . 5_566
S1 C1 C2 110.23(11) yes . .
C1 C1 C2 124.81(14) yes 5_566 .
S2 C2 N1 124.21(12) yes . .
S2 C2 C1 124.97(12) yes . .
N1 C2 C1 110.80(14) yes . .
S1 C3 S3 122.46(11) yes . .
S1 C3 N1 110.69(12) yes . .
S3 C3 N1 126.85(13) yes . .
N1 C4 C5 111.25(14) yes . .
C4 C5 C6 110.51(15) yes . .
C5 C6 C7 120.58(18) yes . .
C5 C6 C11 121.50(17) yes . .
C7 C6 C11 117.90(16) yes . .
C6 C7 C8 121.08(18) yes . .
C7 C8 C9 120.39(19) yes . .
C8 C9 C10 119.32(19) yes . .
C9 C10 C11 120.7(2) yes . .
C6 C11 C10 120.64(18) yes . .
N1 C4 H4A 109.378 no . .
N1 C4 H4B 109.375 no . .
C5 C4 H4A 109.381 no . .
C5 C4 H4B 109.380 no . .
H4A C4 H4B 108.017 no . .
C4 C5 H5A 109.552 no . .
C4 C5 H5B 109.542 no . .
C6 C5 H5A 109.551 no . .
C6 C5 H5B 109.545 no . .
H5A C5 H5B 108.097 no . .
C6 C7 H7 119.452 no . .
C8 C7 H7 119.471 no . .
C7 C8 H8 119.805 no . .
C9 C8 H8 119.804 no . .
C8 C9 H9 120.343 no . .
C10 C9 H9 120.341 no . .
C9 C10 H10 119.670 no . .
C11 C10 H10 119.664 no . .
C6 C11 H11 119.681 no . .
C10 C11 H11 119.676 no . .

loop_
_geom_bond_atom_site_label_1
_geom_bond_atom_site_label_2
_geom_bond_distance
_geom_bond_publ_flag
_geom_bond_site_symmetry_2
S1 C1 1.7506(16) yes .
S1 C3 1.7561(18) yes .
S2 C2 1.6419(17) yes .
S3 C3 1.6285(19) yes .
N1 C2 1.376(2) yes .
N1 C3 1.375(3) yes .
N1 C4 1.474(2) yes .
C1 C1 1.362(2) yes 5_566
C1 C2 1.465(2) yes .
C4 C5 1.528(3) yes .
C5 C6 1.506(3) yes .
C6 C7 1.387(3) yes .
C6 C11 1.380(3) yes .
C7 C8 1.378(3) yes .
C8 C9 1.367(4) yes .
C9 C10 1.368(3) yes .
C10 C11 1.385(3) yes .
C4 H4A 0.970 no .
C4 H4B 0.970 no .
C5 H5A 0.970 no .
C5 H5B 0.970 no .
C7 H7 0.930 no .
C8 H8 0.930 no .
C9 H9 0.930 no .
C10 H10 0.930 no .
C11 H11 0.930 no .

loop_
_geom_contact_atom_site_label_1
_geom_contact_atom_site_label_2
_geom_contact_distance
_geom_contact_publ_flag
_geom_contact_site_symmetry_2
S1 S2 2.9443(7) no 5_566
S1 C2 3.2103(16) no 5_566
S2 C1 3.1934(16) no 5_566
S2 C4 3.0940(18) no .
S3 C4 3.109(2) no .
C2 C5 3.317(3) no .
C3 C5 3.294(3) no .
C4 C7 3.328(3) no .
C4 C11 3.302(3) no .
C6 C9 2.786(3) no .
C7 C10 2.735(3) no .
C8 C11 2.744(3) no .
N1 C8 3.570(3) no 1_556
C1 C5 3.589(3) no 1_556
C1 C5 3.567(3) no 5_565
C1 C6 3.502(2) no 1_556
C3 C7 3.449(3) no 1_556
C3 C8 3.565(3) no 1_556
C4 C9 3.587(3) no 1_556
C5 C1 3.589(3) no 1_554
C5 C1 3.567(3) no 5_565
C6 C1 3.502(2) no 1_554
C7 C3 3.449(3) no 1_554
C8 N1 3.570(3) no 1_554
C8 C3 3.565(3) no 1_554
C9 C4 3.587(3) no 1_554
S2 H4B 2.7203 no .
S2 H5B 3.1864 no .
S3 H4A 2.7229 no .
S3 H5A 3.2372 no .
N1 H5A 2.6140 no .
N1 H5B 2.7313 no .
C2 H4A 3.2318 no .
C2 H4B 2.6080 no .
C2 H5A 3.5645 no .
C2 H5B 3.1691 no .
C3 H4A 2.5796 no .
C3 H4B 3.2182 no .
C3 H5A 3.0431 no .
C4 H7 3.3805 no .
C4 H11 3.3462 no .
C5 H7 2.6552 no .
C5 H11 2.6703 no .
C6 H4A 2.6159 no .
C6 H4B 2.7361 no .
C6 H8 3.2424 no .
C6 H10 3.2364 no .
C7 H4A 3.0710 no .
C7 H5A 2.6072 no .
C7 H5B 3.2475 no .
C7 H9 3.2235 no .
C7 H11 3.2143 no .
C8 H10 3.2005 no .
C9 H7 3.2164 no .
C9 H11 3.2260 no .
C10 H8 3.2015 no .
C11 H4A 3.5383 no .
C11 H4B 3.1352 no .
C11 H5A 3.2599 no .
C11 H5B 2.6335 no .
C11 H7 3.2119 no .
C11 H9 3.2324 no .
H4A H5A 2.4146 no .
H4A H5B 2.8380 no .
H4A H7 3.0134 no .
H4B H5A 2.8382 no .
H4B H5B 2.3241 no .
H4B H11 2.9895 no .
H5A H7 2.4352 no .
H5A H11 3.5225 no .
H5B H7 3.4939 no .
H5B H11 2.4811 no .
H7 H8 2.2981 no .
H8 H9 2.2996 no .
H9 H10 2.2986 no .
H10 H11 2.3053 no .
S1 H5A 3.2999 no 1_556
S1 H5B 3.5743 no 5_565
S1 H7 3.4541 no 1_556
S2 H5A 3.2453 no 5_565
S2 H11 2.9643 no 3_565
S3 H7 3.1003 no 3_555
S3 H8 3.5448 no 1_556
C1 H5A 3.3747 no 1_556
C1 H5A 3.4309 no 5_565
C1 H5B 3.3207 no 1_556
C1 H5B 2.9850 no 5_565
C2 H5A 3.3838 no 5_565
C2 H5B 3.1812 no 5_565
C3 H7 3.4805 no 1_556
C4 H8 3.5595 no 2_555
C6 H9 3.1529 no 2_555
C7 H8 3.1230 no 2_555
C7 H9 3.1500 no 2_555
C8 H4A 3.3669 no 1_554
C8 H4A 3.0281 no 2_554
C8 H8 3.5110 no 2_555
C8 H9 3.1375 no 2_555
C9 H4A 3.2955 no 1_554
C9 H4A 3.3160 no 2_554
C9 H4B 3.2566 no 1_554
C9 H9 3.1095 no 2_555
C9 H10 3.4077 no 4_565
C10 H4B 3.4582 no 1_554
C10 H4B 3.4921 no 3_564
C10 H9 3.0871 no 2_555
C10 H10 3.5439 no 4_565
C10 H11 3.3862 no 3_564
C11 H9 3.1160 no 2_555
C11 H10 3.1112 no 3_565
H4A C8 3.3669 no 1_556
H4A C8 3.0281 no 2_555
H4A C9 3.2955 no 1_556
H4A C9 3.3160 no 2_555
H4A H8 3.3310 no 1_556
H4A H8 2.6434 no 2_555
H4A H9 3.2158 no 1_556
H4A H9 3.1729 no 2_555
H4B C9 3.2566 no 1_556
H4B C10 3.4582 no 1_556
H4B C10 3.4921 no 3_565
H4B H9 3.2432 no 1_556
H4B H9 3.4544 no 2_555
H4B H10 3.5780 no 1_556
H4B H10 2.7761 no 3_565
H4B H11 3.0914 no 3_565
H5A S1 3.2999 no 1_554
H5A S2 3.2453 no 5_565
H5A C1 3.3747 no 1_554
H5A C1 3.4309 no 5_565
H5A C2 3.3838 no 5_565
H5B S1 3.5743 no 5_565
H5B C1 3.3207 no 1_554
H5B C1 2.9850 no 5_565
H5B C2 3.1812 no 5_565
H7 S1 3.4541 no 1_554
H7 S3 3.1003 no 3_554
H7 C3 3.4805 no 1_554
H7 H8 3.0043 no 2_555
H8 S3 3.5448 no 1_554
H8 C4 3.5595 no 2_554
H8 C7 3.1230 no 2_554
H8 C8 3.5110 no 2_554
H8 H4A 3.3310 no 1_554
H8 H4A 2.6434 no 2_554
H8 H7 3.0043 no 2_554
H9 C6 3.1529 no 2_554
H9 C7 3.1500 no 2_554
H9 C8 3.1375 no 2_554
H9 C9 3.1095 no 2_554
H9 C10 3.0871 no 2_554
H9 C11 3.1160 no 2_554
H9 H4A 3.2158 no 1_554
H9 H4A 3.1729 no 2_554
H9 H4B 3.2432 no 1_554
H9 H4B 3.4544 no 2_554
H9 H10 3.5728 no 2_554
H9 H10 2.9589 no 4_565
H10 C9 3.4077 no 4_565
H10 C10 3.5439 no 4_565
H10 C11 3.1112 no 3_564
H10 H4B 3.5780 no 1_554
H10 H4B 2.7761 no 3_564
H10 H9 3.5728 no 2_555
H10 H9 2.9589 no 4_565
H10 H10 3.2068 no 4_565
H10 H11 2.7601 no 3_564
H11 S2 2.9643 no 3_564
H11 C10 3.3862 no 3_565
H11 H4B 3.0914 no 3_564
H11 H10 2.7601 no 3_565

loop_
_geom_torsion_atom_site_label_1
_geom_torsion_atom_site_label_2
_geom_torsion_atom_site_label_3
_geom_torsion_atom_site_label_4
_geom_torsion
_geom_torsion_publ_flag
_geom_torsion_site_symmetry_1
_geom_torsion_site_symmetry_3
_geom_torsion_site_symmetry_4
C1 S1 C3 S3 179.16(12) no . . .
C1 S1 C3 N1 -0.52(11) no . . .
C3 S1 C1 C1 -178.10(12) no . . 5_566
C3 S1 C1 C2 1.51(10) no . . .
C2 N1 C3 S1 -0.71(18) no . . .
C2 N1 C3 S3 179.62(13) no . . .
C3 N1 C2 S2 -176.84(12) no . . .
C3 N1 C2 C1 1.87(18) no . . .
C2 N1 C4 C5 -89.44(17) no . . .
C4 N1 C2 S2 1.9(2) no . . .
C4 N1 C2 C1 -179.42(12) no . . .
C3 N1 C4 C5 89.22(17) no . . .
C4 N1 C3 S1 -179.44(11) no . . .
C4 N1 C3 S3 0.9(3) no . . .
S1 C1 C1 S1 -179.97(14) no . 5_566 5_566
S1 C1 C1 C2 -0.4(2) no . 5_566 5_566
S1 C1 C2 S2 176.54(9) no . . .
S1 C1 C2 N1 -2.15(15) no . . .
C1 C1 C2 S2 -3.8(3) no 5_566 . .
C1 C1 C2 N1 177.46(13) no 5_566 . .
C2 C1 C1 S1 0.4(3) no . 5_566 5_566
C2 C1 C1 C2 180(14) no . 5_566 5_566
N1 C4 C5 C6 -171.65(14) no . . .
C4 C5 C6 C7 91.0(2) no . . .
C4 C5 C6 C11 -87.29(19) no . . .
C5 C6 C7 C8 -178.23(14) no . . .
C5 C6 C11 C10 177.57(14) no . . .
C7 C6 C11 C10 -0.8(3) no . . .
C11 C6 C7 C8 0.1(3) no . . .
C6 C7 C8 C9 0.4(3) no . . .
C7 C8 C9 C10 -0.3(3) no . . .
C8 C9 C10 C11 -0.4(3) no . . .
C9 C10 C11 C6 0.9(3) no . . .
